data_4074663
loop_
_publ_author_name
'Nanjo, Masato'
'Matsudo, Kazuhiko'
'Kurihara, Mari'
'Nakamura, Sayaka'
'Sakaguchi, Yoshio'
'Hayashi, Hisaharu'
'Mochida, Kunio'

_publ_section_title
;
 Preparation, Structural Characterization, and Photochemical Reactions of
 Silyl- and Germylborates
;
_journal_issue 4
_journal_name_full Organometallics
_journal_page_first 832
_journal_paper_doi 10.1021/om050733y
_journal_volume 25
_journal_year 2006
_chemical_formula_sum 'C43 H58 B Ge Li O6'
_chemical_formula_weight 761.23
_chemical_name_systematic
; 
 ? 
;
_space_group_IT_number 2
_symmetry_space_group_name_Hall '-P 1'
_symmetry_space_group_name_H-M 'P -1'
_atom_sites_solution_hydrogens geom
_atom_sites_solution_primary direct
_atom_sites_solution_secondary difmap
_audit_creation_method SHELXL-97
_cell_angle_alpha 82.81(2)
_cell_angle_beta 69.852(13)
_cell_angle_gamma 84.23(2)
_cell_formula_units_Z 2
_cell_length_a 11.661(4)
_cell_length_b 12.151(2)
_cell_length_c 16.271(5)
_cell_measurement_temperature 293(2)
_cell_volume 2143.3(11)
_computing_structure_refinement 'SHELXL-97 (Sheldrick, 1997)'
_computing_structure_solution 'SHELXS-97 (Sheldrick, 1990)'
_diffrn_ambient_temperature 293(2)
_diffrn_measured_fraction_theta_full 0.740
_diffrn_measured_fraction_theta_max 0.740
_diffrn_radiation_monochromator graphite
_diffrn_radiation_source 'fine-focus sealed tube'
_diffrn_radiation_type MoK\a
_diffrn_radiation_wavelength 0.71070
_diffrn_reflns_av_R_equivalents 0.0000
_diffrn_reflns_av_sigmaI/netI 0.0489
_diffrn_reflns_limit_h_max 13
_diffrn_reflns_limit_h_min 0
_diffrn_reflns_limit_k_max 12
_diffrn_reflns_limit_k_min -12
_diffrn_reflns_limit_l_max 18
_diffrn_reflns_limit_l_min -16
_diffrn_reflns_number 4677
_diffrn_reflns_theta_full 23.47
_diffrn_reflns_theta_max 23.47
_diffrn_reflns_theta_min 2.98
_exptl_absorpt_coefficient_mu 0.757
_exptl_crystal_density_diffrn 1.180
_exptl_crystal_density_method 'not measured'
_exptl_crystal_F_000 808
_refine_diff_density_max 0.648
_refine_diff_density_min -0.519
_refine_diff_density_rms 0.074
_refine_ls_extinction_method none
_refine_ls_goodness_of_fit_ref 1.593
_refine_ls_hydrogen_treatment mixed
_refine_ls_matrix_type full
_refine_ls_number_parameters 413
_refine_ls_number_reflns 4677
_refine_ls_number_restraints 0
_refine_ls_restrained_S_all 1.593
_refine_ls_R_factor_all 0.0899
_refine_ls_R_factor_gt 0.0755
_refine_ls_shift/su_max 0.445
_refine_ls_shift/su_mean 0.042
_refine_ls_structure_factor_coef Fsqd
_refine_ls_weighting_details 'calc w=1/[\s^2^(Fo^2^)+(0.1000P)^2^+0.0000P] where P=(Fo^2^+2Fc^2^)/3'
_refine_ls_weighting_scheme calc
_refine_ls_wR_factor_gt 0.2037
_refine_ls_wR_factor_ref 0.2137
_reflns_number_gt 3918
_reflns_number_total 4677
_reflns_threshold_expression >2sigma(I)
_cod_data_source_file om050733ysi20050825_031505.cif
_cod_data_source_block shelxl
_cod_database_code 4074663

loop_
_symmetry_equiv_pos_as_xyz
'x, y, z'
'-x, -y, -z'

loop_
_atom_site_label
_atom_site_type_symbol
_atom_site_fract_x
_atom_site_fract_y
_atom_site_fract_z
_atom_site_U_iso_or_equiv
_atom_site_adp_type
_atom_site_occupancy
_atom_site_symmetry_multiplicity
_atom_site_calc_flag
_atom_site_refinement_flags
Ge1 Ge 0.78703(5) 0.25496(6) 0.68524(4) 0.0498(3) Uani 1 1 d .
O1 O 0.2486(5) 0.8349(6) 0.6257(4) 0.0945(18) Uani 1 1 d .
O2 O 0.0794(5) 0.7868(6) 0.7797(4) 0.102(2) Uani 1 1 d .
O3 O 0.3289(4) 0.8692(5) 0.7852(3) 0.0764(14) Uani 1 1 d .
O4 O 0.2617(5) 0.6653(5) 0.8609(3) 0.0841(15) Uani 1 1 d .
O5 O 0.4320(4) 0.6626(5) 0.6633(3) 0.0803(15) Uani 1 1 d .
O6 O 0.2184(5) 0.5662(5) 0.6937(4) 0.0838(15) Uani 1 1 d .
C1 C 0.7095(6) 0.3368(7) 0.6037(5) 0.0650(17) Uani 1 1 d .
H1A H 0.7431 0.3103 0.5466 0.050 Uiso 1 1 d R
H1B H 0.7178 0.4148 0.5993 0.050 Uiso 1 1 d R
H1C H 0.6211 0.3249 0.6258 0.050 Uiso 1 1 d R
C2 C 0.9644(5) 0.2714(5) 0.6225(4) 0.0517(14) Uani 1 1 d .
C3 C 1.0509(6) 0.2110(6) 0.6554(4) 0.0601(16) Uani 1 1 d .
H3 H 1.0212 0.1630 0.7089 0.050 Uiso 1 1 d R
C4 C 1.1750(6) 0.2230(6) 0.6132(5) 0.0655(18) Uani 1 1 d .
H4 H 1.2300 0.1801 0.6374 0.050 Uiso 1 1 d R
C5 C 1.2176(6) 0.2926(7) 0.5371(5) 0.0688(19) Uani 1 1 d .
H5 H 1.3015 0.3003 0.5085 0.050 Uiso 1 1 d R
C6 C 1.1342(7) 0.3513(7) 0.5028(4) 0.0699(19) Uani 1 1 d .
H6 H 1.1588 0.3994 0.4492 0.050 Uiso 1 1 d R
C7 C 1.0087(6) 0.3416(6) 0.5462(4) 0.0616(17) Uani 1 1 d .
H7 H 0.9473 0.3826 0.5229 0.050 Uiso 1 1 d R
C8 C 0.7668(5) 0.1000(5) 0.6718(4) 0.0508(14) Uani 1 1 d .
C9 C 0.6631(7) 0.0447(7) 0.7250(5) 0.079(2) Uani 1 1 d .
H9 H 0.6037 0.0803 0.7731 0.050 Uiso 1 1 d R
C10 C 0.6428(7) -0.0626(7) 0.7091(6) 0.087(3) Uani 1 1 d .
H10 H 0.5695 -0.0979 0.7448 0.050 Uiso 1 1 d R
C11 C 0.7277(7) -0.1151(7) 0.6425(5) 0.0692(19) Uani 1 1 d .
H11 H 0.7161 -0.1881 0.6316 0.050 Uiso 1 1 d R
C12 C 0.8297(6) -0.0634(6) 0.5918(4) 0.0632(18) Uani 1 1 d .
H12 H 0.8894 -0.1009 0.5453 0.050 Uiso 1 1 d R
C13 C 0.8496(6) 0.0400(5) 0.6062(4) 0.0535(15) Uani 1 1 d .
H13 H 0.9218 0.0753 0.5701 0.050 Uiso 1 1 d R
C14 C 0.7186(5) 0.4324(5) 0.8165(4) 0.0509(15) Uani 1 1 d .
C15 C 0.7893(6) 0.5042(6) 0.7496(4) 0.0560(16) Uani 1 1 d .
H15 H 0.8369 0.4727 0.6969 0.050 Uiso 1 1 d R
C16 C 0.7867(6) 0.6175(6) 0.7559(5) 0.0620(17) Uani 1 1 d .
H16 H 0.8332 0.6622 0.7065 0.050 Uiso 1 1 d R
C17 C 0.7153(6) 0.6647(6) 0.8295(5) 0.0623(17) Uani 1 1 d .
H17 H 0.7069 0.7430 0.8342 0.050 Uiso 1 1 d R
C18 C 0.6440(6) 0.5973(6) 0.8989(5) 0.0641(18) Uani 1 1 d .
H18 H 0.5894 0.6284 0.9521 0.050 Uiso 1 1 d R
C19 C 0.6455(6) 0.4833(6) 0.8927(4) 0.0558(16) Uani 1 1 d .
H19 H 0.5914 0.4366 0.9408 0.050 Uiso 1 1 d R
C20 C 0.5865(5) 0.2541(5) 0.8654(4) 0.0530(15) Uani 1 1 d .
C21 C 0.4928(6) 0.2925(6) 0.8318(5) 0.0636(17) Uani 1 1 d .
H21 H 0.5097 0.3455 0.7808 0.050 Uiso 1 1 d R
C22 C 0.3741(6) 0.2573(7) 0.8699(5) 0.074(2) Uani 1 1 d .
H22 H 0.3099 0.2853 0.8447 0.050 Uiso 1 1 d R
C23 C 0.3459(6) 0.1816(7) 0.9427(6) 0.077(2) Uani 1 1 d .
H23 H 0.2625 0.1571 0.9682 0.050 Uiso 1 1 d R
C24 C 0.4334(6) 0.1420(7) 0.9795(5) 0.072(2) Uani 1 1 d .
H24 H 0.4126 0.0906 1.0315 0.050 Uiso 1 1 d R
C25 C 0.5532(6) 0.1771(6) 0.9401(4) 0.0606(17) Uani 1 1 d .
H25 H 0.6138 0.1497 0.9649 0.050 Uiso 1 1 d R
C26 C 0.8278(5) 0.2378(6) 0.8561(4) 0.0527(15) Uani 1 1 d .
C27 C 0.8452(6) 0.1231(6) 0.8702(4) 0.0605(17) Uani 1 1 d .
H27 H 0.7873 0.0789 0.8601 0.050 Uiso 1 1 d R
C28 C 0.9394(7) 0.0716(7) 0.8978(4) 0.070(2) Uani 1 1 d .
H28 H 0.9465 -0.0081 0.9053 0.050 Uiso 1 1 d R
C29 C 1.0200(7) 0.1293(7) 0.9135(5) 0.077(2) Uani 1 1 d .
H29 H 1.0835 0.0943 0.9331 0.050 Uiso 1 1 d R
C30 C 1.0051(6) 0.2458(8) 0.9020(5) 0.076(2) Uani 1 1 d .
H30 H 1.0590 0.2890 0.9134 0.050 Uiso 1 1 d R
C31 C 0.9116(5) 0.2977(6) 0.8728(4) 0.0571(16) Uani 1 1 d .
H31 H 0.9011 0.3774 0.8642 0.050 Uiso 1 1 d R
C32 C 0.3403(10) 0.8803(10) 0.5473(7) 0.106(3) Uiso 1 1 d .
C33 C 0.1319(9) 0.8789(9) 0.6341(6) 0.099(3) Uiso 1 1 d .
C34 C 0.0382(10) 0.8374(10) 0.7128(7) 0.112(3) Uiso 1 1 d .
C35 C -0.0097(8) 0.7478(8) 0.8579(6) 0.087(2) Uiso 1 1 d .
C36 C 0.3163(9) 0.9863(9) 0.7530(6) 0.099(3) Uiso 1 1 d .
C37 C 0.2836(7) 0.8522(7) 0.8783(5) 0.080(2) Uiso 1 1 d .
C38 C 0.3156(7) 0.7366(7) 0.9038(5) 0.078(2) Uiso 1 1 d .
C39 C 0.2649(9) 0.5501(9) 0.8938(6) 0.096(3) Uiso 1 1 d .
C40 C 0.5275(7) 0.6396(7) 0.6998(5) 0.0708(19) Uiso 1 1 d .
C41 C 0.3242(10) 0.5216(9) 0.6368(7) 0.102(3) Uiso 1 1 d .
C42 C 0.1120(12) 0.5113(12) 0.7106(8) 0.131(4) Uiso 1 1 d .
C43 C 0.4238(16) 0.5388(17) 0.6437(11) 0.086(5) Uiso 0.50 1 d P
B1 B 0.7243(6) 0.2987(6) 0.8174(4) 0.0496(16) Uani 1 1 d .
Li1 Li 0.2630(11) 0.7346(11) 0.7376(8) 0.073(3) Uani 1 1 d .
C44 C 0.4296(12) 0.5995(12) 0.5951(9) 0.058(3) Uiso 0.50 1 d P

loop_
_atom_site_aniso_label
_atom_site_aniso_U_11
_atom_site_aniso_U_22
_atom_site_aniso_U_33
_atom_site_aniso_U_23
_atom_site_aniso_U_13
_atom_site_aniso_U_12
Ge1 0.0463(4) 0.0504(5) 0.0540(4) -0.0048(3) -0.0192(3) -0.0010(3)
O1 0.085(4) 0.105(5) 0.100(4) 0.001(3) -0.049(3) 0.012(3)
O2 0.074(4) 0.149(6) 0.088(4) -0.015(4) -0.042(3) 0.020(3)
O3 0.075(3) 0.089(4) 0.072(3) -0.018(3) -0.035(2) 0.011(3)
O4 0.093(4) 0.093(5) 0.073(3) -0.011(3) -0.039(3) 0.007(3)
O5 0.071(3) 0.095(4) 0.094(4) -0.038(3) -0.050(3) 0.018(3)
O6 0.063(3) 0.092(4) 0.109(4) -0.036(3) -0.038(3) 0.001(3)
C1 0.067(4) 0.061(5) 0.073(4) -0.006(3) -0.033(3) 0.001(3)
C2 0.055(4) 0.051(4) 0.048(3) -0.009(3) -0.013(3) -0.004(3)
C3 0.051(4) 0.066(5) 0.058(4) -0.002(3) -0.014(3) -0.004(3)
C4 0.046(4) 0.075(5) 0.072(4) -0.009(3) -0.017(3) 0.006(3)
C5 0.052(4) 0.073(6) 0.073(5) -0.021(4) -0.006(3) -0.008(3)
C6 0.070(5) 0.069(5) 0.058(4) 0.000(3) -0.005(3) -0.013(4)
C7 0.059(4) 0.060(5) 0.065(4) -0.006(3) -0.018(3) -0.007(3)
C8 0.048(3) 0.050(4) 0.057(3) -0.003(3) -0.023(3) 0.002(3)
C9 0.063(5) 0.072(6) 0.088(5) -0.024(4) -0.002(4) -0.010(4)
C10 0.069(5) 0.069(6) 0.104(6) -0.024(4) 0.007(4) -0.022(4)
C11 0.068(5) 0.065(5) 0.077(5) -0.013(3) -0.024(4) -0.007(4)
C12 0.056(4) 0.069(6) 0.063(4) -0.018(3) -0.014(3) 0.000(3)
C13 0.051(4) 0.049(4) 0.059(4) -0.005(3) -0.016(3) -0.005(3)
C14 0.042(3) 0.056(4) 0.058(3) -0.003(3) -0.023(3) 0.002(3)
C15 0.053(4) 0.056(5) 0.061(4) -0.008(3) -0.019(3) -0.006(3)
C16 0.060(4) 0.059(5) 0.070(4) 0.000(3) -0.025(3) -0.013(3)
C17 0.060(4) 0.048(5) 0.086(5) -0.011(3) -0.033(4) -0.003(3)
C18 0.055(4) 0.065(5) 0.074(4) -0.017(3) -0.021(3) 0.004(3)
C19 0.055(4) 0.053(5) 0.058(4) -0.007(3) -0.016(3) 0.000(3)
C20 0.044(3) 0.052(4) 0.060(4) -0.012(3) -0.011(3) -0.002(3)
C21 0.049(4) 0.069(5) 0.070(4) -0.007(3) -0.018(3) 0.003(3)
C22 0.043(4) 0.079(6) 0.099(6) -0.010(4) -0.022(4) -0.003(3)
C23 0.045(4) 0.075(6) 0.105(6) -0.020(4) -0.012(4) -0.011(3)
C24 0.061(4) 0.067(5) 0.075(5) -0.006(3) -0.003(3) -0.020(4)
C25 0.053(4) 0.068(5) 0.061(4) -0.005(3) -0.020(3) -0.002(3)
C26 0.046(3) 0.055(5) 0.053(3) -0.005(3) -0.013(3) 0.003(3)
C27 0.062(4) 0.060(5) 0.059(4) -0.004(3) -0.022(3) 0.003(3)
C28 0.079(5) 0.060(5) 0.069(4) 0.002(3) -0.030(4) 0.015(4)
C29 0.070(5) 0.082(6) 0.080(5) 0.005(4) -0.038(4) 0.017(4)
C30 0.055(4) 0.101(7) 0.075(5) -0.006(4) -0.027(4) -0.010(4)
C31 0.047(3) 0.060(5) 0.065(4) -0.007(3) -0.022(3) 0.005(3)
B1 0.033(3) 0.060(5) 0.055(4) -0.007(3) -0.014(3) 0.000(3)
Li1 0.076(8) 0.081(9) 0.071(7) -0.009(6) -0.044(6) 0.021(6)

loop_
_atom_type_symbol
_atom_type_description
_atom_type_scat_dispersion_real
_atom_type_scat_dispersion_imag
_atom_type_scat_source
C C 0.0033 0.0016 'International Tables Vol C Tables 4.2.6.8 and 6.1.1.4'
H H 0.0000 0.0000 'International Tables Vol C Tables 4.2.6.8 and 6.1.1.4'
Ge Ge 0.1547 1.8001 'International Tables Vol C Tables 4.2.6.8 and 6.1.1.4'
B B 0.0013 0.0007 'International Tables Vol C Tables 4.2.6.8 and 6.1.1.4'
Li Li -0.0003 0.0001 'International Tables Vol C Tables 4.2.6.8 and 6.1.1.4'
O O 0.0106 0.0060 'International Tables Vol C Tables 4.2.6.8 and 6.1.1.4'

loop_
_geom_angle_atom_site_label_1
_geom_angle_atom_site_label_2
_geom_angle_atom_site_label_3
_geom_angle
C1 Ge1 C8 101.3(3)
C1 Ge1 C2 103.6(3)
C8 Ge1 C2 102.9(3)
C1 Ge1 B1 117.5(3)
C8 Ge1 B1 115.5(3)
C2 Ge1 B1 114.1(2)
C33 O1 C32 113.1(7)
C33 O1 Li1 114.4(7)
C32 O1 Li1 131.6(6)
C34 O2 C35 116.9(7)
C34 O2 Li1 113.9(7)
C35 O2 Li1 126.1(6)
C37 O3 C36 112.1(6)
C37 O3 Li1 106.3(6)
C36 O3 Li1 122.8(6)
C39 O4 C38 113.2(6)
C39 O4 Li1 128.9(6)
C38 O4 Li1 112.6(6)
C40 O5 C44 119.7(7)
C40 O5 C43 97.2(8)
C44 O5 C43 38.1(7)
C40 O5 Li1 119.9(5)
C44 O5 Li1 115.7(7)
C43 O5 Li1 113.1(8)
C41 O6 C42 117.0(9)
C41 O6 Li1 108.5(6)
C42 O6 Li1 134.4(7)
Ge1 C1 H1A 110.9
Ge1 C1 H1B 111.4
H1A C1 H1B 110.1
Ge1 C1 H1C 109.5
H1A C1 H1C 107.4
H1B C1 H1C 107.4
C7 C2 C3 117.2(6)
C7 C2 Ge1 122.7(5)
C3 C2 Ge1 120.1(4)
C4 C3 C2 120.8(6)
C4 C3 H3 121.3
C2 C3 H3 117.9
C5 C4 C3 121.4(6)
C5 C4 H4 120.7
C3 C4 H4 117.8
C4 C5 C6 118.8(6)
C4 C5 H5 121.3
C6 C5 H5 119.9
C5 C6 C7 120.2(6)
C5 C6 H6 122.3
C7 C6 H6 117.5
C2 C7 C6 121.7(6)
C2 C7 H7 116.6
C6 C7 H7 121.7
C13 C8 C9 115.4(6)
C13 C8 Ge1 123.1(5)
C9 C8 Ge1 121.5(5)
C8 C9 C10 121.2(7)
C8 C9 H9 119.7
C10 C9 H9 119.1
C11 C10 C9 119.7(7)
C11 C10 H10 120.2
C9 C10 H10 120.1
C10 C11 C12 119.5(8)
C10 C11 H11 120.8
C12 C11 H11 119.7
C13 C12 C11 121.2(7)
C13 C12 H12 119.6
C11 C12 H12 119.2
C12 C13 C8 122.9(6)
C12 C13 H13 120.3
C8 C13 H13 116.8
C15 C14 C19 114.6(6)
C15 C14 B1 125.7(6)
C19 C14 B1 119.5(5)
C16 C15 C14 122.8(6)
C16 C15 H15 120.9
C14 C15 H15 116.3
C17 C16 C15 121.7(7)
C17 C16 H16 120.0
C15 C16 H16 118.2
C16 C17 C18 118.3(7)
C16 C17 H17 123.6
C18 C17 H17 117.9
C17 C18 C19 120.2(6)
C17 C18 H18 120.8
C19 C18 H18 119.0
C18 C19 C14 122.5(6)
C18 C19 H19 119.9
C14 C19 H19 117.6
C25 C20 C21 115.4(6)
C25 C20 B1 124.4(5)
C21 C20 B1 120.2(6)
C22 C21 C20 122.5(7)
C22 C21 H21 118.1
C20 C21 H21 119.5
C23 C22 C21 120.1(7)
C23 C22 H22 119.1
C21 C22 H22 120.9
C24 C23 C22 120.2(7)
C24 C23 H23 120.8
C22 C23 H23 119.0
C23 C24 C25 119.4(7)
C23 C24 H24 119.9
C25 C24 H24 120.7
C20 C25 C24 122.4(6)
C20 C25 H25 117.9
C24 C25 H25 119.7
C27 C26 C31 114.6(6)
C27 C26 B1 123.5(6)
C31 C26 B1 121.7(6)
C26 C27 C28 123.1(7)
C26 C27 H27 116.7
C28 C27 H27 120.3
C29 C28 C27 122.1(8)
C29 C28 H28 119.4
C27 C28 H28 118.4
C28 C29 C30 117.2(7)
C28 C29 H29 122.2
C30 C29 H29 120.6
C29 C30 C31 120.7(7)
C29 C30 H30 119.6
C31 C30 H30 119.8
C26 C31 C30 122.3(7)
C26 C31 H31 116.4
C30 C31 H31 121.3
O1 C33 C34 114.7(9)
O2 C34 C33 115.4(9)
O3 C37 C38 107.7(7)
C37 C38 O4 107.4(6)
C43 C41 O6 118.9(12)
C43 C41 C44 40.4(9)
O6 C41 C44 116.5(10)
C44 C43 C41 85.8(16)
C44 C43 O5 62.2(14)
C41 C43 O5 113.8(14)
C14 B1 C26 112.0(5)
C14 B1 C20 109.6(5)
C26 B1 C20 115.2(5)
C14 B1 Ge1 109.4(4)
C26 B1 Ge1 103.0(4)
C20 B1 Ge1 107.2(4)
O2 Li1 O4 94.6(6)
O2 Li1 O5 161.2(7)
O4 Li1 O5 98.1(5)
O2 Li1 O1 78.4(4)
O4 Li1 O1 168.1(7)
O5 Li1 O1 91.2(5)
O2 Li1 O3 97.2(6)
O4 Li1 O3 78.0(4)
O5 Li1 O3 99.0(6)
O1 Li1 O3 93.3(6)
O2 Li1 O6 91.0(6)
O4 Li1 O6 95.1(6)
O5 Li1 O6 74.0(5)
O1 Li1 O6 94.6(5)
O3 Li1 O6 169.6(6)
C43 C44 O5 79.7(15)
C43 C44 C41 53.8(12)
O5 C44 C41 106.7(9)

loop_
_geom_bond_atom_site_label_1
_geom_bond_atom_site_label_2
_geom_bond_distance
Ge1 C1 1.970(6)
Ge1 C8 1.969(6)
Ge1 C2 1.985(6)
Ge1 B1 2.137(7)
O1 C33 1.378(11)
O1 C32 1.441(11)
O1 Li1 2.108(12)
O2 C34 1.388(11)
O2 C35 1.400(10)
O2 Li1 2.069(13)
O3 C37 1.418(9)
O3 C36 1.465(11)
O3 Li1 2.201(15)
O4 C39 1.436(11)
O4 C38 1.483(10)
O4 Li1 2.071(12)
O5 C40 1.422(8)
O5 C44 1.434(14)
O5 C43 1.59(2)
O5 Li1 2.095(13)
O6 C41 1.370(11)
O6 C42 1.395(13)
O6 Li1 2.410(15)
C1 H1A 0.9587
C1 H1B 0.9537
C1 H1C 0.9871
C2 C7 1.386(9)
C2 C3 1.402(9)
C3 C4 1.385(9)
C3 H3 0.9611
C4 C5 1.376(10)
C4 H4 0.9452
C5 C6 1.378(11)
C5 H5 0.9361
C6 C7 1.398(9)
C6 H6 0.9582
C7 H7 0.9861
C8 C13 1.394(9)
C8 C9 1.400(9)
C9 C10 1.418(11)
C9 H9 0.9646
C10 C11 1.368(11)
C10 H10 0.9599
C11 C12 1.354(10)
C11 H11 0.9574
C12 C13 1.364(9)
C12 H12 0.9614
C13 H13 0.9522
C14 C15 1.384(9)
C14 C19 1.415(9)
C14 B1 1.618(10)
C15 C16 1.389(10)
C15 H15 0.9494
C16 C17 1.359(10)
C16 H16 0.9406
C17 C18 1.377(10)
C17 H17 0.9565
C18 C19 1.401(10)
C18 H18 0.9754
C19 H19 0.9763
C20 C25 1.404(9)
C20 C21 1.398(9)
C20 B1 1.640(9)
C21 C22 1.395(9)
C21 H21 0.9598
C22 C23 1.370(11)
C22 H22 0.9847
C23 C24 1.371(11)
C23 H23 0.9777
C24 C25 1.407(9)
C24 H24 0.9600
C25 H25 0.9426
C26 C27 1.389(9)
C26 C31 1.391(9)
C26 B1 1.621(9)
C27 C28 1.390(9)
C27 H27 0.9710
C28 C29 1.335(11)
C28 H28 0.9596
C29 C30 1.406(11)
C29 H29 0.9467
C30 C31 1.398(9)
C30 H30 0.9360
C31 H31 0.9625
C33 C34 1.440(14)
C37 C38 1.463(11)
C41 C43 1.244(18)
C41 C44 1.538(17)
C43 C44 1.000(19)
